data_1547188
loop_
_publ_author_name
'Hamada Mohamed Ibrahim'
'Haider Behbehani'
'Mohamed H Elnagdi'

_publ_section_title
;
 Approaches towards the synthesis of a novel class of
 2-amino-5-arylazonicotinate, pyridazinone and pyrido[2,3-d]pyrimidine
 derivatives as potent antimicrobial agents
;
_journal_name_full 'Chemistry Central Journal'
_journal_page_first 123
_journal_paper_doi 10.1186/1752-153X-7-123
_journal_volume 7
_journal_year 2013
_chemical_formula_moiety 'C20 H16 Cl2 N6 O3 S'
_chemical_formula_sum 'C20 H16 Cl2 N6 O3 S'
_chemical_formula_weight 491.35
_space_group_IT_number 2
_symmetry_cell_setting triclinic
_symmetry_Int_Tables_number 2
_symmetry_space_group_name_Hall '-P 1'
_symmetry_space_group_name_H-M 'P -1'
_atom_sites_solution_hydrogens geom
_atom_sites_solution_primary direct
_atom_sites_solution_secondary difmap
_cell_angle_alpha 73.044(6)
_cell_angle_beta 81.609(6)
_cell_angle_gamma 70.078(5)
_cell_formula_units_Z 2
_cell_length_a 8.9180(10)
_cell_length_b 10.6964(11)
_cell_length_c 13.2165(14)
_cell_measurement_reflns_used 4281
_cell_measurement_temperature 293
_cell_measurement_theta_max 26.34
_cell_measurement_theta_min 3.23
_cell_volume 1132.2(2)
_computing_cell_refinement 'CrystalClear-SM Expert 2.0 r4'
_computing_data_collection 'CrystalClear-SM Expert 2.0 r4 (Rigaku, 2009)'
_computing_data_reduction 'CrystalClear-SM Expert 2.0 r4'
_computing_molecular_graphics 'CrystalStructure 4.0'
_computing_publication_material 'CrystalStructure 4.0 (Rigaku, 2010)'
_computing_structure_refinement 'SHELXL97 (Sheldrick, 2008)'
_computing_structure_solution 'SHELXS97 (Sheldrick, 2008)'
_diffrn_ambient_temperature 293
_diffrn_detector_area_resol_mean 10.000
_diffrn_measured_fraction_theta_full 0.996
_diffrn_measured_fraction_theta_max 0.996
_diffrn_measurement_device_type 'Rigaku R-AXIS RAPID'
_diffrn_measurement_method \w
_diffrn_radiation_type 'Mo K\a'
_diffrn_radiation_wavelength 0.71075
_diffrn_reflns_av_R_equivalents 0.0365
_diffrn_reflns_limit_h_max 11
_diffrn_reflns_limit_h_min -11
_diffrn_reflns_limit_k_max 13
_diffrn_reflns_limit_k_min -13
_diffrn_reflns_limit_l_max 16
_diffrn_reflns_limit_l_min -16
_diffrn_reflns_number 10265
_diffrn_reflns_theta_full 26.37
_diffrn_reflns_theta_max 26.37
_diffrn_standards_interval_count .
_diffrn_standards_number 0
_exptl_absorpt_coefficient_mu 0.413
_exptl_absorpt_correction_T_max 0.967
_exptl_absorpt_correction_T_min 0.671
_exptl_absorpt_correction_type multi-scan
_exptl_absorpt_process_details 'ABSCOR (Rigaku, 1995)'
_exptl_crystal_colour Yellow
_exptl_crystal_density_diffrn 1.441
_exptl_crystal_density_method 'not measured'
_exptl_crystal_description Block
_exptl_crystal_F_000 504.00
_exptl_crystal_size_max 0.200
_exptl_crystal_size_mid 0.200
_exptl_crystal_size_min 0.080
_refine_diff_density_max 0.330
_refine_diff_density_min -0.450
_refine_ls_extinction_method none
_refine_ls_goodness_of_fit_ref 1.122
_refine_ls_hydrogen_treatment constr
_refine_ls_number_parameters 291
_refine_ls_number_reflns 4609
_refine_ls_number_restraints 0
_refine_ls_R_factor_gt 0.0471
_refine_ls_shift/su_max 0.000
_refine_ls_structure_factor_coef Fsqd
_refine_ls_weighting_details 'w = 1/[\s^2^(Fo^2^)+(0.0878P)^2^+0.1004P] where P=(Fo^2^+2Fc^2^)/3'
_refine_ls_weighting_scheme calc
_refine_ls_wR_factor_ref 0.1891
_reflns_number_gt 2343
_reflns_number_total 4609
_reflns_threshold_expression F^2^>2.0\s(F^2^)
_cod_data_source_file 13065_2013_670_MOESM6_ESM.cif
_cod_data_source_block VI
_cod_database_code 1547188

loop_
_symmetry_equiv_pos_site_id
_symmetry_equiv_pos_as_xyz
1 +X,+Y,+Z
2 -X,-Y,-Z

loop_
_atom_site_label
_atom_site_type_symbol
_atom_site_fract_x
_atom_site_fract_y
_atom_site_fract_z
_atom_site_U_iso_or_equiv
_atom_site_adp_type
_atom_site_occupancy
_atom_site_symmetry_multiplicity
_atom_site_calc_flag
_atom_site_refinement_flags
_atom_site_disorder_assembly
_atom_site_disorder_group
Cl1 Cl 0.15016(14) 0.78711(10) 1.07739(8) 0.0765(4) Uani 1.0 2 d . . .
Cl2 Cl 0.25470(14) -0.02902(10) 0.79757(11) 0.0955(5) Uani 1.0 2 d . . .
S1 S 0.07183(12) 0.81721(10) 0.49266(8) 0.0675(4) Uani 1.0 2 d . . .
O1 O -0.0671(4) 0.2267(4) 1.2366(3) 0.0923(10) Uani 1.0 2 d . . .
O2 O 0.1195(5) 0.1654(4) 1.1217(3) 0.1031(12) Uani 1.0 2 d . . .
O3 O 0.0437(4) 0.6806(3) 0.5141(3) 0.0806(9) Uani 1.0 2 d . . .
N1 N 0.0386(5) 0.2494(4) 1.1702(3) 0.0729(10) Uani 1.0 2 d . . .
N2 N 0.3103(4) 0.5770(3) 0.9576(2) 0.0517(7) Uani 1.0 2 d . . .
N3 N 0.3490(4) 0.4988(3) 0.8969(2) 0.0496(7) Uani 1.0 2 d . . .
N4 N 0.6159(4) 0.4518(3) 0.6648(2) 0.0501(7) Uani 1.0 2 d . . .
N5 N 0.6996(5) 0.8806(4) 0.6364(3) 0.0895(12) Uani 1.0 2 d . . .
N6 N 0.7884(4) 0.5632(3) 0.5649(2) 0.0574(8) Uani 1.0 2 d . . .
C1 C 0.0672(5) 0.3821(4) 1.1485(3) 0.0545(9) Uani 1.0 2 d . . .
C2 C -0.0118(5) 0.4693(4) 1.2097(3) 0.0627(10) Uani 1.0 2 d . . .
C3 C 0.0160(5) 0.5936(4) 1.1869(3) 0.0636(10) Uani 1.0 2 d . . .
C4 C 0.1218(5) 0.6296(4) 1.1035(3) 0.0570(9) Uani 1.0 2 d . . .
C5 C 0.1993(4) 0.5381(4) 1.0413(3) 0.0482(8) Uani 1.0 2 d . . .
C6 C 0.1720(5) 0.4129(4) 1.0653(3) 0.0531(9) Uani 1.0 2 d . . .
C7 C 0.4595(4) 0.5279(4) 0.8127(3) 0.0480(8) Uani 1.0 2 d . . .
C8 C 0.5107(4) 0.4355(3) 0.7475(3) 0.0464(8) Uani 1.0 2 d . . .
C9 C 0.6745(4) 0.5584(4) 0.6430(3) 0.0466(8) Uani 1.0 2 d . . .
C10 C 0.6149(4) 0.6611(3) 0.7000(3) 0.0461(8) Uani 1.0 2 d . . .
C11 C 0.5101(4) 0.6421(4) 0.7860(3) 0.0482(8) Uani 1.0 2 d . . .
C12 C 0.4521(4) 0.3178(4) 0.7629(3) 0.0487(8) Uani 1.0 2 d . . .
C13 C 0.4450(5) 0.2252(4) 0.8609(3) 0.0613(10) Uani 1.0 2 d . . .
C14 C 0.3849(5) 0.1182(4) 0.8707(4) 0.0706(12) Uani 1.0 2 d . . .
C15 C 0.3342(5) 0.1014(4) 0.7829(4) 0.0628(10) Uani 1.0 2 d . . .
C16 C 0.3438(5) 0.1910(4) 0.6858(3) 0.0638(10) Uani 1.0 2 d . . .
C17 C 0.4019(5) 0.2987(4) 0.6753(3) 0.0593(10) Uani 1.0 2 d . . .
C18 C 0.6621(5) 0.7829(4) 0.6654(3) 0.0582(10) Uani 1.0 2 d . . .
C19 C 0.2653(6) 0.7789(5) 0.5328(4) 0.0869(14) Uani 1.0 2 d . . .
C20 C 0.1171(6) 0.8680(5) 0.3536(4) 0.0839(13) Uani 1.0 2 d . . .
H2 H -0.0825 0.4456 1.2652 0.0752 Uiso 1.0 2 calc R . .
H3 H -0.0365 0.6548 1.2279 0.0763 Uiso 1.0 2 calc R . .
H6A H 0.8208 0.5002 0.5312 0.0689 Uiso 1.0 2 calc R . .
H6B H 0.8291 0.6292 0.5484 0.0689 Uiso 1.0 2 calc R . .
H6 H 0.2240 0.3500 1.0256 0.0637 Uiso 1.0 2 calc R . .
H11 H 0.4736 0.7062 0.8260 0.0578 Uiso 1.0 2 calc R . .
H13 H 0.4805 0.2350 0.9200 0.0735 Uiso 1.0 2 calc R . .
H14 H 0.3787 0.0575 0.9366 0.0847 Uiso 1.0 2 calc R . .
H16 H 0.3110 0.1792 0.6266 0.0766 Uiso 1.0 2 calc R . .
H17 H 0.4075 0.3590 0.6091 0.0711 Uiso 1.0 2 calc R . .
H19A H 0.2670 0.7440 0.6084 0.1043 Uiso 1.0 2 calc R . .
H19B H 0.2960 0.8609 0.5117 0.1043 Uiso 1.0 2 calc R . .
H19C H 0.3388 0.7107 0.5002 0.1043 Uiso 1.0 2 calc R . .
H20A H 0.0224 0.8933 0.3161 0.1006 Uiso 1.0 2 calc R . .
H20B H 0.1974 0.7928 0.3322 0.1006 Uiso 1.0 2 calc R . .
H20C H 0.1560 0.9454 0.3377 0.1006 Uiso 1.0 2 calc R . .

loop_
_atom_site_aniso_label
_atom_site_aniso_U_11
_atom_site_aniso_U_22
_atom_site_aniso_U_33
_atom_site_aniso_U_12
_atom_site_aniso_U_13
_atom_site_aniso_U_23
Cl1 0.0877(9) 0.0660(6) 0.0777(7) -0.0303(6) 0.0147(6) -0.0234(5)
Cl2 0.0770(9) 0.0555(6) 0.1587(12) -0.0345(6) -0.0063(8) -0.0185(7)
S1 0.0595(7) 0.0581(6) 0.0902(8) -0.0276(5) 0.0218(6) -0.0285(5)
O1 0.088(3) 0.101(3) 0.0864(19) -0.0582(19) 0.0156(18) 0.0010(17)
O2 0.143(4) 0.085(3) 0.095(3) -0.062(3) 0.031(3) -0.0311(19)
O3 0.076(2) 0.0664(16) 0.110(3) -0.0414(15) 0.0370(17) -0.0363(16)
N1 0.076(3) 0.082(3) 0.062(2) -0.044(2) -0.0017(19) 0.0005(19)
N2 0.0480(19) 0.0591(17) 0.0477(15) -0.0213(14) 0.0068(13) -0.0129(14)
N3 0.0479(18) 0.0527(16) 0.0482(15) -0.0189(13) 0.0059(13) -0.0134(13)
N4 0.0485(18) 0.0526(16) 0.0506(15) -0.0222(13) 0.0092(13) -0.0136(13)
N5 0.094(3) 0.064(2) 0.114(3) -0.044(2) 0.030(3) -0.022(2)
N6 0.062(2) 0.0572(17) 0.0567(16) -0.0296(15) 0.0187(15) -0.0184(14)
C1 0.048(3) 0.066(3) 0.0514(19) -0.0271(18) -0.0013(17) -0.0065(17)
C2 0.049(3) 0.077(3) 0.056(2) -0.024(2) 0.0083(18) -0.009(2)
C3 0.055(3) 0.069(3) 0.058(2) -0.0150(19) 0.0114(18) -0.0168(19)
C4 0.050(3) 0.062(3) 0.0511(19) -0.0131(18) 0.0034(17) -0.0115(17)
C5 0.040(2) 0.062(2) 0.0414(17) -0.0194(16) 0.0012(15) -0.0085(16)
C6 0.052(3) 0.064(2) 0.0482(18) -0.0264(18) 0.0020(16) -0.0137(17)
C7 0.041(2) 0.0546(19) 0.0437(17) -0.0156(16) 0.0064(15) -0.0089(15)
C8 0.042(2) 0.0481(17) 0.0487(17) -0.0183(15) 0.0029(15) -0.0099(15)
C9 0.044(2) 0.0481(18) 0.0436(17) -0.0185(15) 0.0026(15) -0.0039(15)
C10 0.046(2) 0.0419(16) 0.0531(18) -0.0209(15) 0.0041(15) -0.0117(15)
C11 0.046(2) 0.0481(17) 0.0503(18) -0.0164(16) 0.0042(15) -0.0131(15)
C12 0.043(2) 0.0475(18) 0.0568(19) -0.0204(15) 0.0090(16) -0.0138(16)
C13 0.061(3) 0.056(2) 0.066(3) -0.0271(19) -0.0052(19) -0.0029(18)
C14 0.059(3) 0.054(2) 0.084(3) -0.0184(19) -0.002(3) 0.006(2)
C15 0.049(3) 0.0433(18) 0.096(3) -0.0169(17) -0.000(2) -0.016(2)
C16 0.062(3) 0.067(3) 0.073(3) -0.031(2) 0.006(2) -0.025(2)
C17 0.058(3) 0.061(3) 0.062(2) -0.0276(19) 0.0136(19) -0.0188(18)
C18 0.054(3) 0.054(2) 0.069(3) -0.0241(18) 0.0120(19) -0.0173(18)
C19 0.085(4) 0.112(4) 0.075(3) -0.054(3) 0.002(3) -0.016(3)
C20 0.091(4) 0.071(3) 0.085(3) -0.025(3) -0.013(3) -0.010(3)

loop_
_atom_type_symbol
_atom_type_description
_atom_type_scat_dispersion_real
_atom_type_scat_dispersion_imag
_atom_type_scat_source
C C 0.0033 0.0016
;
International Tables for Crystallography
(1992, Vol. C, Tables 4.2.6.8 and 6.1.1.4)
;
H H 0.0000 0.0000
;
International Tables for Crystallography
(1992, Vol. C, Table 6.1.1.4)
;
N N 0.0061 0.0033
;
International Tables for Crystallography
(1992, Vol. C, Tables 4.2.6.8 and 6.1.1.4)
;
O O 0.0106 0.0060
;
International Tables for Crystallography
(1992, Vol. C, Tables 4.2.6.8 and 6.1.1.4)
;
Cl Cl 0.1484 0.1585
;
International Tables for Crystallography
(1992, Vol. C, Tables 4.2.6.8 and 6.1.1.4)
;
S S 0.1246 0.1234
;
International Tables for Crystallography
(1992, Vol. C, Tables 4.2.6.8 and 6.1.1.4)
;

loop_
_geom_angle_atom_site_label_1
_geom_angle_atom_site_label_2
_geom_angle_atom_site_label_3
_geom_angle
_geom_angle_publ_flag
_geom_angle_site_symmetry_1
_geom_angle_site_symmetry_2
_geom_angle_site_symmetry_3
O3 S1 C19 105.7(2) yes . . .
O3 S1 C20 106.2(3) yes . . .
C19 S1 C20 96.7(3) yes . . .
O1 N1 O2 122.1(5) yes . . .
O1 N1 C1 118.4(4) yes . . .
O2 N1 C1 119.4(4) yes . . .
N3 N2 C5 111.0(4) yes . . .
N2 N3 C7 115.2(4) yes . . .
C8 N4 C9 119.6(3) yes . . .
N1 C1 C2 119.1(4) yes . . .
N1 C1 C6 117.8(4) yes . . .
C2 C1 C6 123.1(4) yes . . .
C1 C2 C3 117.9(4) yes . . .
C2 C3 C4 121.2(4) yes . . .
Cl1 C4 C3 119.3(3) yes . . .
Cl1 C4 C5 121.4(3) yes . . .
C3 C4 C5 119.3(4) yes . . .
N2 C5 C4 117.8(4) yes . . .
N2 C5 C6 123.0(3) yes . . .
C4 C5 C6 119.1(3) yes . . .
C1 C6 C5 119.3(4) yes . . .
N3 C7 C8 115.6(4) yes . . .
N3 C7 C11 125.3(4) yes . . .
C8 C7 C11 119.0(3) yes . . .
N4 C8 C7 121.3(4) yes . . .
N4 C8 C12 115.2(3) yes . . .
C7 C8 C12 123.4(3) yes . . .
N4 C9 N6 116.9(4) yes . . .
N4 C9 C10 120.8(3) yes . . .
N6 C9 C10 122.3(4) yes . . .
C9 C10 C11 118.9(4) yes . . .
C9 C10 C18 119.6(3) yes . . .
C11 C10 C18 121.5(4) yes . . .
C7 C11 C10 119.8(4) yes . . .
C8 C12 C13 122.9(4) yes . . .
C8 C12 C17 118.3(3) yes . . .
C13 C12 C17 118.8(4) yes . . .
C12 C13 C14 120.1(4) yes . . .
C13 C14 C15 120.3(4) yes . . .
Cl2 C15 C14 119.5(3) yes . . .
Cl2 C15 C16 120.7(4) yes . . .
C14 C15 C16 119.7(4) yes . . .
C15 C16 C17 120.5(5) yes . . .
C12 C17 C16 120.6(4) yes . . .
N5 C18 C10 179.2(5) yes . . .
C9 N6 H6A 120.003 no . . .
C9 N6 H6B 119.998 no . . .
H6A N6 H6B 119.999 no . . .
C1 C2 H2 121.052 no . . .
C3 C2 H2 121.064 no . . .
C2 C3 H3 119.386 no . . .
C4 C3 H3 119.389 no . . .
C1 C6 H6 120.339 no . . .
C5 C6 H6 120.346 no . . .
C7 C11 H11 120.086 no . . .
C10 C11 H11 120.090 no . . .
C12 C13 H13 119.938 no . . .
C14 C13 H13 119.944 no . . .
C13 C14 H14 119.825 no . . .
C15 C14 H14 119.838 no . . .
C15 C16 H16 119.765 no . . .
C17 C16 H16 119.758 no . . .
C12 C17 H17 119.712 no . . .
C16 C17 H17 119.714 no . . .
S1 C19 H19A 109.474 no . . .
S1 C19 H19B 109.472 no . . .
S1 C19 H19C 109.472 no . . .
H19A C19 H19B 109.472 no . . .
H19A C19 H19C 109.469 no . . .
H19B C19 H19C 109.468 no . . .
S1 C20 H20A 109.465 no . . .
S1 C20 H20B 109.471 no . . .
S1 C20 H20C 109.468 no . . .
H20A C20 H20B 109.474 no . . .
H20A C20 H20C 109.475 no . . .
H20B C20 H20C 109.475 no . . .

loop_
_geom_bond_atom_site_label_1
_geom_bond_atom_site_label_2
_geom_bond_distance
_geom_bond_publ_flag
_geom_bond_site_symmetry_1
_geom_bond_site_symmetry_2
Cl1 C4 1.717(5) yes . .
Cl2 C15 1.722(5) yes . .
S1 O3 1.505(4) yes . .
S1 C19 1.757(6) yes . .
S1 C20 1.785(4) yes . .
O1 N1 1.228(5) yes . .
O2 N1 1.224(5) yes . .
N1 C1 1.467(7) yes . .
N2 N3 1.254(5) yes . .
N2 C5 1.439(5) yes . .
N3 C7 1.412(4) yes . .
N4 C8 1.344(4) yes . .
N4 C9 1.352(5) yes . .
N5 C18 1.148(6) yes . .
N6 C9 1.342(4) yes . .
C1 C2 1.359(6) yes . .
C1 C6 1.375(5) yes . .
C2 C3 1.374(7) yes . .
C3 C4 1.397(5) yes . .
C4 C5 1.398(5) yes . .
C5 C6 1.380(6) yes . .
C7 C8 1.416(5) yes . .
C7 C11 1.378(6) yes . .
C8 C12 1.473(6) yes . .
C9 C10 1.422(5) yes . .
C10 C11 1.376(5) yes . .
C10 C18 1.433(6) yes . .
C12 C13 1.390(5) yes . .
C12 C17 1.390(6) yes . .
C13 C14 1.387(7) yes . .
C14 C15 1.382(7) yes . .
C15 C16 1.371(5) yes . .
C16 C17 1.381(7) yes . .
N6 H6A 0.860 no . .
N6 H6B 0.860 no . .
C2 H2 0.930 no . .
C3 H3 0.930 no . .
C6 H6 0.930 no . .
C11 H11 0.930 no . .
C13 H13 0.930 no . .
C14 H14 0.930 no . .
C16 H16 0.930 no . .
C17 H17 0.930 no . .
C19 H19A 0.960 no . .
C19 H19B 0.960 no . .
C19 H19C 0.960 no . .
C20 H20A 0.960 no . .
C20 H20B 0.960 no . .
C20 H20C 0.960 no . .

loop_
_geom_contact_atom_site_label_1
_geom_contact_atom_site_label_2
_geom_contact_distance
_geom_contact_publ_flag
_geom_contact_site_symmetry_1
_geom_contact_site_symmetry_2
Cl1 N2 2.971(4) no . .
O1 C2 2.718(6) no . .
O1 C6 3.535(5) no . .
O2 C2 3.536(6) no . .
O2 C6 2.716(6) no . .
N2 C8 3.514(5) no . .
N2 C11 2.747(4) no . .
N3 C4 3.492(5) no . .
N3 C6 2.656(5) no . .
N3 C12 2.837(5) no . .
N3 C13 2.918(5) no . .
N4 C11 2.785(5) no . .
N4 C13 3.552(5) no . .
N4 C17 2.874(6) no . .
N5 N6 3.588(6) no . .
N5 C9 3.504(6) no . .
N5 C11 3.506(6) no . .
N6 C8 3.531(5) no . .
N6 C18 2.852(5) no . .
C1 C4 2.734(6) no . .
C2 C5 2.794(5) no . .
C3 C6 2.754(6) no . .
C5 C7 3.535(5) no . .
C7 C9 2.749(5) no . .
C7 C13 3.157(6) no . .
C8 C10 2.749(6) no . .
C12 C15 2.783(6) no . .
C13 C16 2.762(7) no . .
C14 C17 2.756(5) no . .
Cl2 O1 3.265(5) no . 2_557
Cl2 C11 3.513(4) no . 1_545
S1 O1 3.466(4) no . 2_567
S1 N5 3.531(4) no . 1_455
O1 Cl2 3.265(5) no . 2_557
O1 S1 3.466(4) no . 2_567
O1 N2 3.328(4) no . 2_567
O1 N3 3.361(4) no . 2_567
O1 N5 3.576(6) no . 2_667
O1 C19 3.288(6) no . 2_567
O1 C20 3.577(5) no . 1_546
O3 N5 3.564(5) no . 1_455
O3 N6 2.867(5) no . 1_455
O3 N6 2.932(4) no . 2_666
O3 C2 3.546(5) no . 2_567
N1 N2 3.428(5) no . 2_567
N1 N5 3.372(6) no . 2_667
N1 C5 3.496(5) no . 2_567
N1 C18 3.548(6) no . 2_667
N2 O1 3.328(4) no . 2_567
N2 N1 3.428(5) no . 2_567
N2 N2 3.413(4) no . 2_667
N2 N3 3.564(5) no . 2_667
N2 C7 3.599(5) no . 2_667
N3 O1 3.361(4) no . 2_567
N3 N2 3.564(5) no . 2_667
N3 C1 3.569(5) no . 2_567
N3 C2 3.376(6) no . 2_567
N4 C20 3.492(5) no . 2_666
N5 S1 3.531(4) no . 1_655
N5 O1 3.576(6) no . 2_667
N5 O3 3.564(5) no . 1_655
N5 N1 3.372(6) no . 2_667
N6 O3 2.867(5) no . 1_655
N6 O3 2.932(4) no . 2_666
N6 C17 3.503(5) no . 2_666
C1 N3 3.569(5) no . 2_567
C1 C5 3.432(6) no . 2_567
C1 C6 3.507(5) no . 2_567
C1 C10 3.534(6) no . 2_667
C1 C18 3.360(5) no . 2_667
C2 O3 3.546(5) no . 2_567
C2 N3 3.376(6) no . 2_567
C2 C10 3.577(6) no . 2_667
C2 C18 3.592(5) no . 2_667
C3 C9 3.454(5) no . 2_667
C5 N1 3.496(5) no . 2_567
C5 C1 3.432(6) no . 2_567
C5 C7 3.596(6) no . 2_667
C5 C11 3.375(5) no . 2_667
C6 C1 3.507(5) no . 2_567
C6 C6 3.411(5) no . 2_567
C6 C11 3.472(6) no . 2_667
C7 N2 3.599(5) no . 2_667
C7 C5 3.596(6) no . 2_667
C9 C3 3.454(5) no . 2_667
C10 C1 3.534(6) no . 2_667
C10 C2 3.577(6) no . 2_667
C11 Cl2 3.513(4) no . 1_565
C11 C5 3.375(5) no . 2_667
C11 C6 3.472(6) no . 2_667
C17 N6 3.503(5) no . 2_666
C18 N1 3.548(6) no . 2_667
C18 C1 3.360(5) no . 2_667
C18 C2 3.592(5) no . 2_667
C19 O1 3.288(6) no . 2_567
C20 O1 3.577(5) no . 1_564
C20 N4 3.492(5) no . 2_666
Cl1 H3 2.7801 no . .
Cl2 H14 2.7816 no . .
Cl2 H16 2.7951 no . .
O1 H2 2.4346 no . .
O2 H6 2.4140 no . .
O2 H14 3.2918 no . .
O3 H19A 2.8493 no . .
O3 H19B 3.4188 no . .
O3 H19C 2.7328 no . .
O3 H20A 2.9043 no . .
O3 H20B 2.7519 no . .
O3 H20C 3.4435 no . .
N1 H2 2.5974 no . .
N1 H6 2.5755 no . .
N2 H6 2.6635 no . .
N2 H11 2.5063 no . .
N3 H6 2.3969 no . .
N3 H11 2.6822 no . .
N3 H13 2.6035 no . .
N4 H6A 2.4278 no . .
N4 H6B 3.0800 no . .
N4 H17 2.6577 no . .
N5 H6B 3.0386 no . .
N5 H11 3.4907 no . .
C1 H3 3.1821 no . .
C2 H6 3.2338 no . .
C4 H2 3.2577 no . .
C4 H6 3.2401 no . .
C5 H3 3.2493 no . .
C6 H2 3.2405 no . .
C6 H13 3.4495 no . .
C7 H13 2.9910 no . .
C8 H11 3.2512 no . .
C8 H13 2.6884 no . .
C8 H17 2.5964 no . .
C9 H11 3.2550 no . .
C10 H6A 3.1933 no . .
C10 H6B 2.5721 no . .
C12 H14 3.2445 no . .
C12 H16 3.2429 no . .
C13 H6 3.0091 no . .
C13 H17 3.2336 no . .
C14 H6 3.4753 no . .
C14 H16 3.2199 no . .
C15 H13 3.2397 no . .
C15 H17 3.2238 no . .
C16 H14 3.2187 no . .
C17 H13 3.2348 no . .
C18 H6B 2.5398 no . .
C18 H11 2.6251 no . .
C19 H20A 3.5148 no . .
C19 H20B 2.7557 no . .
C19 H20C 2.7640 no . .
C20 H19A 3.5192 no . .
C20 H19B 2.7771 no . .
C20 H19C 2.7279 no . .
H2 H3 2.3104 no . .
H6 H13 2.6168 no . .
H6 H14 3.4364 no . .
H13 H14 2.3142 no . .
H16 H17 2.3035 no . .
H19B H20B 2.9975 no . .
H19B H20C 2.5528 no . .
H19C H20B 2.4931 no . .
H19C H20C 2.9422 no . .
Cl1 H13 3.2250 no . 2_667
Cl1 H20A 3.5637 no . 1_556
Cl1 H20B 3.4748 no . 1_556
Cl2 H11 2.7928 no . 1_545
Cl2 H20A 2.7994 no . 2_566
S1 H2 3.5800 no . 2_567
S1 H6A 3.2963 no . 2_666
S1 H6B 3.3029 no . 1_455
O1 H19A 2.5297 no . 2_567
O1 H20A 3.2526 no . 1_546
O1 H20C 3.0247 no . 1_546
O2 H20A 3.5399 no . 1_546
O2 H20C 3.1029 no . 1_546
O3 H2 2.8522 no . 2_567
O3 H6A 3.1546 no . 1_455
O3 H6A 2.1048 no . 2_666
O3 H6B 2.1185 no . 1_455
O3 H6B 3.4223 no . 2_666
O3 H16 3.5447 no . 2_566
N1 H20C 3.2757 no . 1_546
N3 H2 3.2207 no . 2_567
N4 H17 3.5919 no . 2_666
N4 H19A 3.5636 no . .
N4 H19C 3.4498 no . .
N4 H19C 3.0683 no . 2_666
N4 H20B 2.5703 no . 2_666
N5 H19B 2.8933 no . 2_676
N5 H20C 2.7152 no . 2_676
N6 H3 3.5157 no . 2_667
N6 H6A 3.4373 no . 2_766
N6 H16 3.1154 no . 2_666
N6 H17 2.8456 no . 2_666
C2 H6B 3.5178 no . 2_667
C2 H6 3.5640 no . 2_567
C3 H6 3.5665 no . 2_567
C5 H11 3.4692 no . 2_667
C6 H11 3.3451 no . 2_667
C7 H2 3.5550 no . 2_567
C7 H19A 3.2544 no . .
C8 H19A 3.4258 no . .
C8 H20B 3.1962 no . 2_666
C9 H3 3.5848 no . 2_667
C9 H17 3.3126 no . 2_666
C9 H19A 3.5215 no . .
C9 H19C 3.4227 no . .
C9 H20B 3.4627 no . 2_666
C10 H19A 3.2365 no . .
C11 H19A 3.1279 no . .
C12 H2 3.3957 no . 2_567
C12 H20B 3.1545 no . 2_666
C13 H14 3.4708 no . 2_657
C14 H3 3.3826 no . 2_567
C14 H14 3.2464 no . 2_657
C15 H3 3.0075 no . 2_567
C15 H20A 3.5888 no . 2_566
C16 H3 2.9388 no . 2_567
C16 H6B 3.3997 no . 2_666
C17 H2 3.3917 no . 2_567
C17 H3 3.2485 no . 2_567
C17 H6A 3.3570 no . 2_666
C17 H6B 3.5980 no . 2_666
C17 H19C 3.0247 no . 2_666
C17 H20B 3.3624 no . 2_666
C19 H17 3.3594 no . 2_666
H2 S1 3.5800 no . 2_567
H2 O3 2.8522 no . 2_567
H2 N3 3.2207 no . 2_567
H2 C7 3.5550 no . 2_567
H2 C12 3.3957 no . 2_567
H2 C17 3.3917 no . 2_567
H2 H6B 3.3257 no . 2_667
H2 H17 3.4676 no . 2_567
H2 H19A 3.0181 no . 2_567
H3 N6 3.5157 no . 2_667
H3 C9 3.5848 no . 2_667
H3 C14 3.3826 no . 2_567
H3 C15 3.0075 no . 2_567
H3 C16 2.9388 no . 2_567
H3 C17 3.2485 no . 2_567
H3 H16 3.2404 no . 2_567
H3 H20A 3.3119 no . 1_556
H3 H20B 3.5434 no . 1_556
H6A S1 3.2963 no . 2_666
H6A O3 3.1546 no . 1_655
H6A O3 2.1048 no . 2_666
H6A N6 3.4373 no . 2_766
H6A C17 3.3570 no . 2_666
H6A H6A 3.1808 no . 2_766
H6A H6B 3.1173 no . 2_766
H6A H16 3.3600 no . 2_666
H6A H17 2.6901 no . 2_666
H6A H19C 3.1935 no . 2_666
H6A H20B 3.1730 no . 2_666
H6B S1 3.3029 no . 1_655
H6B O3 2.1185 no . 1_655
H6B O3 3.4223 no . 2_666
H6B C2 3.5178 no . 2_667
H6B C16 3.3997 no . 2_666
H6B C17 3.5980 no . 2_666
H6B H2 3.3257 no . 2_667
H6B H6A 3.1173 no . 2_766
H6B H16 2.7280 no . 2_666
H6B H17 3.1221 no . 2_666
H6 C2 3.5640 no . 2_567
H6 C3 3.5665 no . 2_567
H6 H11 3.3517 no . 2_667
H11 Cl2 2.7928 no . 1_565
H11 C5 3.4692 no . 2_667
H11 C6 3.3451 no . 2_667
H11 H6 3.3517 no . 2_667
H11 H19A 3.4917 no . .
H13 Cl1 3.2250 no . 2_667
H13 H14 3.0848 no . 2_657
H14 C13 3.4708 no . 2_657
H14 C14 3.2464 no . 2_657
H14 H13 3.0848 no . 2_657
H14 H14 2.6542 no . 2_657
H16 O3 3.5447 no . 2_566
H16 N6 3.1154 no . 2_666
H16 H3 3.2404 no . 2_567
H16 H6A 3.3600 no . 2_666
H16 H6B 2.7280 no . 2_666
H16 H20A 3.2529 no . 2_566
H17 N4 3.5919 no . 2_666
H17 N6 2.8456 no . 2_666
H17 C9 3.3126 no . 2_666
H17 C19 3.3594 no . 2_666
H17 H2 3.4676 no . 2_567
H17 H6A 2.6901 no . 2_666
H17 H6B 3.1221 no . 2_666
H17 H19B 3.4338 no . 2_666
H17 H19C 3.4829 no . .
H17 H19C 2.5067 no . 2_666
H17 H20B 3.4374 no . 2_666
H19A O1 2.5297 no . 2_567
H19A N4 3.5636 no . .
H19A C7 3.2544 no . .
H19A C8 3.4258 no . .
H19A C9 3.5215 no . .
H19A C10 3.2365 no . .
H19A C11 3.1279 no . .
H19A H2 3.0181 no . 2_567
H19A H11 3.4917 no . .
H19B N5 2.8933 no . 2_676
H19B H17 3.4338 no . 2_666
H19C N4 3.4498 no . .
H19C N4 3.0683 no . 2_666
H19C C9 3.4227 no . .
H19C C17 3.0247 no . 2_666
H19C H6A 3.1935 no . 2_666
H19C H17 3.4829 no . .
H19C H17 2.5067 no . 2_666
H20A Cl1 3.5637 no . 1_554
H20A Cl2 2.7994 no . 2_566
H20A O1 3.2526 no . 1_564
H20A O2 3.5399 no . 1_564
H20A C15 3.5888 no . 2_566
H20A H3 3.3119 no . 1_554
H20A H16 3.2529 no . 2_566
H20B Cl1 3.4748 no . 1_554
H20B N4 2.5703 no . 2_666
H20B C8 3.1962 no . 2_666
H20B C9 3.4627 no . 2_666
H20B C12 3.1545 no . 2_666
H20B C17 3.3624 no . 2_666
H20B H3 3.5434 no . 1_554
H20B H6A 3.1730 no . 2_666
H20B H17 3.4374 no . 2_666
H20C O1 3.0247 no . 1_564
H20C O2 3.1029 no . 1_564
H20C N1 3.2757 no . 1_564
H20C N5 2.7152 no . 2_676

loop_
_geom_hbond_atom_site_label_D
_geom_hbond_atom_site_label_H
_geom_hbond_atom_site_label_A
_geom_hbond_site_symmetry_D
_geom_hbond_site_symmetry_H
_geom_hbond_site_symmetry_A
_geom_hbond_distance_DA
_geom_hbond_distance_DH
_geom_hbond_distance_HA
_geom_hbond_angle_DHA
_geom_hbond_publ_flag
N6 H6A O3 . . 2_666 2.932(4) 0.860 2.105 161.3 no
N6 H6B O3 . . 1_655 2.867(5) 0.860 2.119 145.2 no

loop_
_geom_torsion_atom_site_label_1
_geom_torsion_atom_site_label_2
_geom_torsion_atom_site_label_3
_geom_torsion_atom_site_label_4
_geom_torsion
_geom_torsion_publ_flag
_geom_torsion_site_symmetry_1
_geom_torsion_site_symmetry_2
_geom_torsion_site_symmetry_3
_geom_torsion_site_symmetry_4
O1 N1 C1 C2 6.8(5) no . . . .
O1 N1 C1 C6 -172.3(3) no . . . .
O2 N1 C1 C2 -173.6(4) no . . . .
O2 N1 C1 C6 7.4(6) no . . . .
N3 N2 C5 C4 -168.1(3) no . . . .
N3 N2 C5 C6 14.7(4) no . . . .
C5 N2 N3 C7 -179.2(2) no . . . .
N2 N3 C7 C8 176.5(3) no . . . .
N2 N3 C7 C11 -8.4(5) no . . . .
C8 N4 C9 N6 174.8(3) no . . . .
C8 N4 C9 C10 -6.2(5) no . . . .
C9 N4 C8 C7 0.1(5) no . . . .
C9 N4 C8 C12 178.9(3) no . . . .
N1 C1 C2 C3 -179.4(3) no . . . .
N1 C1 C6 C5 178.7(3) no . . . .
C2 C1 C6 C5 -0.3(6) no . . . .
C6 C1 C2 C3 -0.4(6) no . . . .
C1 C2 C3 C4 0.2(6) no . . . .
C2 C3 C4 Cl1 179.1(3) no . . . .
C2 C3 C4 C5 0.7(6) no . . . .
Cl1 C4 C5 N2 3.0(5) no . . . .
Cl1 C4 C5 C6 -179.8(3) no . . . .
C3 C4 C5 N2 -178.5(3) no . . . .
C3 C4 C5 C6 -1.3(5) no . . . .
N2 C5 C6 C1 178.2(3) no . . . .
C4 C5 C6 C1 1.1(5) no . . . .
N3 C7 C8 N4 -179.9(3) no . . . .
N3 C7 C8 C12 1.4(4) no . . . .
N3 C7 C11 C10 -178.0(3) no . . . .
C8 C7 C11 C10 -3.1(5) no . . . .
C11 C7 C8 N4 4.6(5) no . . . .
C11 C7 C8 C12 -174.0(3) no . . . .
N4 C8 C12 C13 133.0(3) no . . . .
N4 C8 C12 C17 -47.0(4) no . . . .
C7 C8 C12 C13 -48.3(5) no . . . .
C7 C8 C12 C17 131.8(3) no . . . .
N4 C9 C10 C11 7.6(5) no . . . .
N4 C9 C10 C18 -171.0(3) no . . . .
N6 C9 C10 C11 -173.4(3) no . . . .
N6 C9 C10 C18 7.9(5) no . . . .
C9 C10 C11 C7 -2.8(5) no . . . .
C18 C10 C11 C7 175.8(3) no . . . .
C8 C12 C13 C14 178.5(3) no . . . .
C8 C12 C17 C16 -179.1(3) no . . . .
C13 C12 C17 C16 1.0(5) no . . . .
C17 C12 C13 C14 -1.6(5) no . . . .
C12 C13 C14 C15 1.1(5) no . . . .
C13 C14 C15 Cl2 -178.1(3) no . . . .
C13 C14 C15 C16 0.1(5) no . . . .
Cl2 C15 C16 C17 177.4(3) no . . . .
C14 C15 C16 C17 -0.8(5) no . . . .
C15 C16 C17 C12 0.2(5) no . . . .
